data_7158525
loop_
_publ_author_name
'Ure, Elizabeth M.'
'Harris, Lawrence D.'
'Cameron, Scott A.'
'Weymouth-Wilson, Alex'
'Furneaux, Richard H.'
'Pitman, Janet L.'
'Hinkley, Simon F.'
'Luxenburger, Andreas'

_publ_section_title
;
 Synthesis of 12\b-methyl-18-<i>nor</i>-avicholic acid analogues as
 potential TGR5 agonists.
;
_journal_issue 17
_journal_name_full 'Organic &amp; biomolecular chemistry'
_journal_page_first 3511
_journal_page_last 3527
_journal_paper_doi 10.1039/d1ob02401a
_journal_volume 20
_journal_year 2022
_chemical_absolute_configuration rmad
_chemical_formula_sum 'C29 H42 O9'
_chemical_formula_weight 534.62
_space_group_IT_number 4
_space_group_name_Hall 'P 2yb'
_space_group_name_H-M_alt 'P 1 21 1'
_symmetry_cell_setting monoclinic
_symmetry_Int_Tables_number 4
_symmetry_space_group_name_Hall 'P 2yb'
_symmetry_space_group_name_H-M 'P 1 21 1'
_atom_sites_solution_hydrogens geom
_atom_sites_solution_primary direct
_audit_update_record
;
2021-10-15 deposited with the CCDC.	2022-02-11 downloaded from the CCDC.
;
_cell_angle_alpha 90
_cell_angle_beta 103.869(3)
_cell_angle_gamma 90
_cell_formula_units_Z 2
_cell_length_a 14.8186(4)
_cell_length_b 6.1275(2)
_cell_length_c 17.0159(4)
_cell_measurement_reflns_used 8384
_cell_measurement_temperature 120(2)
_cell_measurement_theta_max 73.518
_cell_measurement_theta_min 4.529
_cell_volume 1500.02(8)
_computing_cell_refinement 'CrysAlisPro 1.171.38.46 (Rigaku OD, 2015)'
_computing_data_collection 'CrysAlisPro 1.171.38.46 (Rigaku OD, 2015)'
_computing_data_reduction 'CrysAlisPro 1.171.38.46 (Rigaku OD, 2015)'
_computing_structure_refinement 'SHELXL-2018/3 (Sheldrick, 2018)'
_diffrn_ambient_environment N~2~
_diffrn_ambient_temperature 120(2)
_diffrn_detector 'CCD plate'
_diffrn_detector_area_resol_mean 8.0856
_diffrn_detector_type EosS2
_diffrn_measured_fraction_theta_full 0.999
_diffrn_measured_fraction_theta_max 0.997
_diffrn_measurement_device 'four-circle diffractometer'
_diffrn_measurement_device_type 'SuperNova, Dual, Cu at zero, EosS2'
_diffrn_measurement_method '\w scans'
_diffrn_orient_matrix_type 'CrysAlisPro convention (1999,Acta A55,543-557)'
_diffrn_orient_matrix_UB_11 0.04051
_diffrn_orient_matrix_UB_12 -0.1338588
_diffrn_orient_matrix_UB_13 -0.0601328
_diffrn_orient_matrix_UB_21 -0.040602
_diffrn_orient_matrix_UB_22 0.1651368
_diffrn_orient_matrix_UB_23 -0.0674588
_diffrn_orient_matrix_UB_31 0.0903789
_diffrn_orient_matrix_UB_32 0.1343121
_diffrn_orient_matrix_UB_33 0.0230485
_diffrn_radiation_monochromator mirror
_diffrn_radiation_probe x-ray
_diffrn_radiation_type CuK\a
_diffrn_radiation_wavelength 1.54184
_diffrn_reflns_av_R_equivalents 0.0508
_diffrn_reflns_av_unetI/netI 0.069
_diffrn_reflns_Laue_measured_fraction_full 0.999
_diffrn_reflns_Laue_measured_fraction_max 0.997
_diffrn_reflns_limit_h_max 18
_diffrn_reflns_limit_h_min -16
_diffrn_reflns_limit_k_max 7
_diffrn_reflns_limit_k_min -7
_diffrn_reflns_limit_l_max 21
_diffrn_reflns_limit_l_min -20
_diffrn_reflns_number 23846
_diffrn_reflns_point_group_measured_fraction_full 0.998
_diffrn_reflns_point_group_measured_fraction_max 0.993
_diffrn_reflns_theta_full 67.684
_diffrn_reflns_theta_max 73.518
_diffrn_reflns_theta_min 3.558
_diffrn_source 'micro-focus sealed X-ray tube'
_diffrn_source_type 'SuperNova (Cu) X-ray Source'
_exptl_absorpt_coefficient_mu 0.716
_exptl_absorpt_correction_T_max 1
_exptl_absorpt_correction_T_min 0.52077
_exptl_absorpt_correction_type multi-scan
_exptl_absorpt_process_details
;
        CrysAlisPro 1.171.38.46 (Rigaku Oxford Diffraction, 2015)
        Empirical absorption correction using spherical harmonics,
 implemented in SCALE3 ABSPACK scaling algorithm.
;
_exptl_crystal_colour colourless
_exptl_crystal_density_diffrn 1.184
_exptl_crystal_description rod
_exptl_crystal_F_000 576
_exptl_crystal_size_max 0.325
_exptl_crystal_size_mid 0.062
_exptl_crystal_size_min 0.051
_refine_diff_density_max 0.16
_refine_diff_density_min -0.254
_refine_diff_density_rms 0.039
_refine_ls_abs_structure_details
;
 Flack x determined using 2250 quotients [(I+)-(I-)]/[(I+)+(I-)]
 (Parsons, Flack and Wagner, Acta Cryst. B69 (2013) 249-259).
;
_refine_ls_abs_structure_Flack 0.27(12)
_refine_ls_extinction_method none
_refine_ls_goodness_of_fit_ref 1.037
_refine_ls_hydrogen_treatment constr
_refine_ls_matrix_type full
_refine_ls_number_parameters 349
_refine_ls_number_reflns 6013
_refine_ls_number_restraints 1
_refine_ls_restrained_S_all 1.037
_refine_ls_R_factor_all 0.0443
_refine_ls_R_factor_gt 0.041
_refine_ls_shift/su_max 0.005
_refine_ls_shift/su_mean 0
_refine_ls_structure_factor_coef Fsqd
_refine_ls_weighting_details 'w=1/[\s^2^(Fo^2^)+(0.0557P)^2^+0.0985P] where P=(Fo^2^+2Fc^2^)/3'
_refine_ls_weighting_scheme calc
_refine_ls_wR_factor_gt 0.1022
_refine_ls_wR_factor_ref 0.1045
_reflns_Friedel_coverage 0.813
_reflns_Friedel_fraction_full 0.997
_reflns_Friedel_fraction_max 0.988
_reflns_number_gt 5595
_reflns_number_total 6013
_reflns_threshold_expression 'I > 2\s(I)'
_cod_data_source_file d1ob02401a2.cif
_cod_data_source_block 32-emu-ep159_sq
_cod_depositor_comments 'Adding full bibliography for 7158525--7158531.cif.'
_cod_original_sg_symbol_H-M 'P 21'
_cod_database_code 7158525
_shelx_estimated_absorpt_t_min 0.801
_shelx_estimated_absorpt_t_max 0.964
_shelx_shelxl_version_number 2018/3

loop_
_symmetry_equiv_pos_as_xyz
'x, y, z'
'-x, y+1/2, -z'

loop_
_atom_site_label
_atom_site_type_symbol
_atom_site_fract_x
_atom_site_fract_y
_atom_site_fract_z
_atom_site_U_iso_or_equiv
_atom_site_adp_type
_atom_site_occupancy
_atom_site_site_symmetry_order
_atom_site_calc_flag
_atom_site_refinement_flags_posn
_atom_site_refinement_flags_adp
_atom_site_refinement_flags_occupancy
_atom_site_disorder_assembly
_atom_site_disorder_group
C1 C 0.25176(19) 0.4776(4) 0.59513(16) 0.0333(6) Uani 1 1 d . . . . .
H1A H 0.203228 0.562486 0.55857 0.04 Uiso 1 1 calc R U . . .
H1B H 0.294351 0.417014 0.564725 0.04 Uiso 1 1 calc R U . . .
H1C H 0.286345 0.572479 0.638322 0.04 Uiso 1 1 calc R U . . .
C2 C 0.20663(17) 0.2898(4) 0.63258(14) 0.0253(5) Uani 1 1 d . . . . .
C3 C 0.15786(18) 0.1426(4) 0.56136(14) 0.0293(5) Uani 1 1 d . . . . .
H3A H 0.121539 0.236472 0.517724 0.035 Uiso 1 1 calc R U . . .
H3B H 0.206066 0.067991 0.539769 0.035 Uiso 1 1 calc R U . . .
C4 C 0.09306(18) -0.0297(4) 0.58228(15) 0.0322(6) Uani 1 1 d . . . . .
H4A H 0.062694 -0.111762 0.532915 0.039 Uiso 1 1 calc R U . . .
H4B H 0.129334 -0.134077 0.621956 0.039 Uiso 1 1 calc R U . . .
C5 C 0.02014(19) 0.0787(4) 0.61747(15) 0.0306(5) Uani 1 1 d . . . . .
H5 H -0.018173 0.179218 0.5764 0.037 Uiso 1 1 calc R U . . .
C6 C -0.1269(2) -0.0359(6) 0.63704(17) 0.0426(7) Uani 1 1 d . . . . .
C7 C -0.1805(3) -0.2264(7) 0.6580(2) 0.0602(10) Uani 1 1 d . . . . .
H7A H -0.179221 -0.222149 0.715785 0.072 Uiso 1 1 calc R U . . .
H7B H -0.152205 -0.36267 0.64551 0.072 Uiso 1 1 calc R U . . .
H7C H -0.245014 -0.218693 0.626225 0.072 Uiso 1 1 calc R U . . .
C8 C 0.06569(17) 0.2068(4) 0.69268(14) 0.0276(5) Uani 1 1 d . . . . .
H8A H 0.101215 0.106074 0.734247 0.033 Uiso 1 1 calc R U . . .
H8B H 0.017147 0.277534 0.714991 0.033 Uiso 1 1 calc R U . . .
C9 C 0.13140(17) 0.3819(4) 0.67327(15) 0.0261(5) Uani 1 1 d . . . . .
H9 H 0.092101 0.483326 0.633199 0.031 Uiso 1 1 calc R U . . .
C10 C 0.17447(17) 0.5192(4) 0.74831(15) 0.0280(5) Uani 1 1 d . . . . .
H10A H 0.199359 0.655647 0.730539 0.034 Uiso 1 1 calc R U . . .
H10B H 0.124853 0.559984 0.775498 0.034 Uiso 1 1 calc R U . . .
C11 C 0.25182(16) 0.4058(4) 0.80930(14) 0.0255(5) Uani 1 1 d . . . . .
H11 H 0.282175 0.513039 0.851763 0.031 Uiso 1 1 calc R U . . .
C12 C 0.17900(18) 0.2650(6) 0.91098(16) 0.0371(6) Uani 1 1 d . . . . .
C13 C 0.1463(2) 0.0614(7) 0.9425(2) 0.0526(9) Uani 1 1 d . . . . .
H13A H 0.141449 0.084827 0.998335 0.063 Uiso 1 1 calc R U . . .
H13B H 0.19071 -0.056481 0.941378 0.063 Uiso 1 1 calc R U . . .
H13C H 0.08527 0.021306 0.908724 0.063 Uiso 1 1 calc R U . . .
C14 C 0.32547(16) 0.3077(4) 0.77006(14) 0.0225(4) Uani 1 1 d . . . . .
H14 H 0.356743 0.431925 0.749156 0.027 Uiso 1 1 calc R U . . .
C15 C 0.28119(16) 0.1629(4) 0.69699(14) 0.0226(4) Uani 1 1 d . . . . .
H15 H 0.248629 0.040247 0.717481 0.027 Uiso 1 1 calc R U . . .
C16 C 0.35887(17) 0.0628(4) 0.66298(14) 0.0265(5) Uani 1 1 d . . . . .
H16A H 0.392346 0.181176 0.642267 0.032 Uiso 1 1 calc R U . . .
H16B H 0.330823 -0.033557 0.616899 0.032 Uiso 1 1 calc R U . . .
C17 C 0.42905(16) -0.0701(4) 0.72682(14) 0.0264(5) Uani 1 1 d . . . . .
H17 H 0.39214 -0.177864 0.750341 0.032 Uiso 1 1 calc R U . . .
C18 C 0.49156(19) -0.2015(5) 0.68516(17) 0.0350(6) Uani 1 1 d . . . . .
H18A H 0.533552 -0.102461 0.665938 0.042 Uiso 1 1 calc R U . . .
H18B H 0.453192 -0.280872 0.639093 0.042 Uiso 1 1 calc R U . . .
H18C H 0.528112 -0.30574 0.723672 0.042 Uiso 1 1 calc R U . . .
C19 C 0.47374(17) 0.0864(4) 0.79503(14) 0.0245(5) Uani 1 1 d . . . . .
C20 C 0.40116(16) 0.1856(4) 0.83347(13) 0.0227(4) Uani 1 1 d . . . . .
H20 H 0.370461 0.064625 0.856778 0.027 Uiso 1 1 calc R U . . .
C21 C 0.44318(17) 0.3452(4) 0.90196(14) 0.0270(5) Uani 1 1 d . . . . .
H21A H 0.44973 0.489269 0.877565 0.032 Uiso 1 1 calc R U . . .
H21B H 0.398556 0.362773 0.936478 0.032 Uiso 1 1 calc R U . . .
C22 C 0.53520(17) 0.2833(4) 0.95493(15) 0.0266(5) Uani 1 1 d . . . . .
C23 C 0.57186(17) 0.0908(4) 0.84116(14) 0.0252(5) Uani 1 1 d . . . . .
C24 C 0.65060(16) -0.0621(4) 0.83536(15) 0.0279(5) Uani 1 1 d . . . . .
H24 H 0.640846 -0.109931 0.777746 0.033 Uiso 1 1 calc R U . . .
C25 C 0.64718(18) -0.2640(5) 0.88723(18) 0.0350(6) Uani 1 1 d . . . . .
H25A H 0.653705 -0.219776 0.943664 0.042 Uiso 1 1 calc R U . . .
H25B H 0.698051 -0.362854 0.883749 0.042 Uiso 1 1 calc R U . . .
H25C H 0.587584 -0.338774 0.867542 0.042 Uiso 1 1 calc R U . . .
C26 C 0.74640(17) 0.0477(4) 0.86088(16) 0.0305(5) Uani 1 1 d . . . . .
H26A H 0.754469 0.107094 0.916236 0.037 Uiso 1 1 calc R U . . .
H26B H 0.795066 -0.064197 0.86271 0.037 Uiso 1 1 calc R U . . .
C27 C 0.76051(18) 0.2320(5) 0.80440(16) 0.0331(5) Uani 1 1 d . . . . .
H27A H 0.746578 0.178434 0.747881 0.04 Uiso 1 1 calc R U . . .
H27B H 0.717535 0.353709 0.807383 0.04 Uiso 1 1 calc R U . . .
C28 C 0.85957(19) 0.3117(5) 0.82882(18) 0.0351(6) Uani 1 1 d . . . . .
C29 C 0.9575(2) 0.6151(6) 0.8688(3) 0.0626(11) Uani 1 1 d . . . . .
H29A H 0.993069 0.537262 0.916528 0.075 Uiso 1 1 calc R U . . .
H29B H 0.954133 0.770363 0.881651 0.075 Uiso 1 1 calc R U . . .
H29C H 0.988207 0.598252 0.824157 0.075 Uiso 1 1 calc R U . . .
O1 O -0.03891(14) -0.0922(4) 0.63754(12) 0.0380(4) Uani 1 1 d . . . . .
O2 O -0.15833(16) 0.1441(5) 0.62169(15) 0.0518(6) Uani 1 1 d . . . . .
O3 O 0.21696(12) 0.2216(3) 0.84793(10) 0.0285(4) Uani 1 1 d . . . . .
O4 O 0.17302(15) 0.4479(5) 0.93619(13) 0.0468(5) Uani 1 1 d . . . . .
O5 O 0.54126(11) 0.2473(3) 0.77842(10) 0.0260(4) Uani 1 1 d . . . . .
O6 O 0.56002(13) 0.3332(3) 1.02533(11) 0.0324(4) Uani 1 1 d . . . . .
O7 O 0.59577(12) 0.1751(3) 0.92155(10) 0.0275(4) Uani 1 1 d . . . . .
O8 O 0.92651(15) 0.2001(4) 0.83262(16) 0.0494(6) Uani 1 1 d . . . . .
O9 O 0.86409(14) 0.5254(4) 0.84507(15) 0.0430(5) Uani 1 1 d . . . . .

loop_
_atom_site_aniso_label
_atom_site_aniso_U_11
_atom_site_aniso_U_22
_atom_site_aniso_U_33
_atom_site_aniso_U_23
_atom_site_aniso_U_13
_atom_site_aniso_U_12
C1 0.0380(13) 0.0306(13) 0.0304(13) 0.0088(10) 0.0065(10) 0.0024(11)
C2 0.0316(12) 0.0216(11) 0.0210(10) 0.0017(9) 0.0031(9) 0.0010(9)
C3 0.0340(13) 0.0307(13) 0.0194(11) -0.0019(9) -0.0011(9) 0.0037(10)
C4 0.0382(13) 0.0288(13) 0.0235(11) -0.0044(10) -0.0049(10) 0.0016(10)
C5 0.0338(12) 0.0296(12) 0.0238(12) 0.0016(10) -0.0022(9) -0.0046(10)
C6 0.0446(16) 0.054(2) 0.0276(13) -0.0077(13) 0.0057(11) -0.0174(14)
C7 0.063(2) 0.071(2) 0.0498(19) -0.0056(18) 0.0195(17) -0.0278(19)
C8 0.0304(11) 0.0264(11) 0.0232(11) -0.0011(9) 0.0010(9) -0.0022(10)
C9 0.0300(11) 0.0214(11) 0.0233(11) 0.0006(9) -0.0008(9) 0.0025(9)
C10 0.0304(12) 0.0228(11) 0.0283(12) -0.0027(9) 0.0023(10) 0.0022(9)
C11 0.0284(11) 0.0221(11) 0.0240(11) -0.0016(9) 0.0024(9) 0.0002(9)
C12 0.0280(12) 0.0578(18) 0.0232(11) -0.0010(12) 0.0020(9) -0.0012(12)
C13 0.0451(17) 0.075(3) 0.0386(16) 0.0082(16) 0.0125(14) -0.0142(17)
C14 0.0259(11) 0.0181(10) 0.0217(10) -0.0005(8) 0.0019(8) 0.0001(8)
C15 0.0263(10) 0.0197(10) 0.0196(10) 0.0002(8) 0.0014(8) -0.0001(8)
C16 0.0327(12) 0.0253(11) 0.0200(11) -0.0028(9) 0.0030(9) 0.0018(9)
C17 0.0278(11) 0.0230(11) 0.0251(11) -0.0031(9) -0.0002(9) 0.0021(9)
C18 0.0330(13) 0.0361(14) 0.0321(13) -0.0119(11) 0.0002(10) 0.0065(11)
C19 0.0285(11) 0.0201(10) 0.0230(11) -0.0006(9) 0.0025(9) 0.0001(9)
C20 0.0250(10) 0.0208(10) 0.0200(10) 0.0010(9) 0.0011(8) -0.0010(9)
C21 0.0291(12) 0.0270(12) 0.0224(11) -0.0032(9) 0.0011(9) 0.0011(9)
C22 0.0291(12) 0.0218(11) 0.0255(11) 0.0009(9) 0.0001(9) -0.0017(9)
C23 0.0290(12) 0.0226(11) 0.0218(11) 0.0002(9) 0.0017(9) -0.0016(9)
C24 0.0258(11) 0.0273(11) 0.0290(12) -0.0003(10) 0.0034(9) -0.0006(9)
C25 0.0309(12) 0.0286(13) 0.0445(14) 0.0049(11) 0.0067(11) 0.0033(10)
C26 0.0264(12) 0.0343(13) 0.0299(12) 0.0030(10) 0.0050(9) -0.0021(10)
C27 0.0320(13) 0.0346(13) 0.0330(12) 0.0036(11) 0.0081(10) -0.0029(11)
C28 0.0332(14) 0.0360(14) 0.0393(14) 0.0020(11) 0.0147(11) -0.0038(11)
C29 0.0320(16) 0.0477(19) 0.111(3) -0.018(2) 0.0229(18) -0.0123(14)
O1 0.0418(10) 0.0366(10) 0.0309(10) 0.0004(8) -0.0003(8) -0.0086(9)
O2 0.0398(12) 0.0631(17) 0.0512(13) -0.0013(12) 0.0081(10) -0.0021(11)
O3 0.0300(8) 0.0329(9) 0.0219(8) 0.0017(7) 0.0046(6) -0.0003(7)
O4 0.0409(11) 0.0657(15) 0.0340(10) -0.0152(11) 0.0091(8) 0.0033(10)
O5 0.0274(8) 0.0244(8) 0.0249(8) 0.0030(7) 0.0035(6) -0.0015(6)
O6 0.0363(9) 0.0336(9) 0.0232(9) -0.0037(7) -0.0007(7) -0.0011(8)
O7 0.0271(8) 0.0285(8) 0.0237(8) -0.0020(7) -0.0003(6) -0.0004(7)
O8 0.0351(11) 0.0407(12) 0.0751(16) 0.0014(12) 0.0184(10) 0.0017(10)
O9 0.0306(10) 0.0366(11) 0.0651(14) -0.0063(10) 0.0180(10) -0.0036(8)

loop_
_atom_type_symbol
_atom_type_description
_atom_type_scat_dispersion_real
_atom_type_scat_dispersion_imag
_atom_type_scat_source
C C 0.0181 0.0091 'International Tables Vol C Tables 4.2.6.8 and 6.1.1.4'
H H 0 0 'International Tables Vol C Tables 4.2.6.8 and 6.1.1.4'
O O 0.0492 0.0322 'International Tables Vol C Tables 4.2.6.8 and 6.1.1.4'

loop_
_geom_angle_atom_site_label_1
_geom_angle_atom_site_label_2
_geom_angle_atom_site_label_3
_geom_angle
_geom_angle_site_symmetry_1
_geom_angle_site_symmetry_3
_geom_angle_publ_flag
C1 C2 C3 106.2(2) . . ?
C1 C2 C9 110.0(2) . . ?
C3 C2 C9 108.1(2) . . ?
C1 C2 C15 110.9(2) . . ?
C3 C2 C15 112.26(19) . . ?
C9 C2 C15 109.28(18) . . ?
C4 C3 C2 115.0(2) . . ?
C5 C4 C3 109.8(2) . . ?
O1 C5 C4 107.7(2) . . ?
O1 C5 C8 110.2(2) . . ?
C4 C5 C8 110.3(2) . . ?
O2 C6 O1 124.1(3) . . ?
O2 C6 C7 124.5(3) . . ?
O1 C6 C7 111.4(3) . . ?
C5 C8 C9 110.9(2) . . ?
C10 C9 C8 111.2(2) . . ?
C10 C9 C2 111.7(2) . . ?
C8 C9 C2 113.7(2) . . ?
C11 C10 C9 114.4(2) . . ?
O3 C11 C10 111.75(19) . . ?
O3 C11 C14 104.96(18) . . ?
C10 C11 C14 112.4(2) . . ?
O4 C12 O3 122.9(3) . . ?
O4 C12 C13 126.3(3) . . ?
O3 C12 C13 110.8(3) . . ?
C11 C14 C15 111.58(19) . . ?
C11 C14 C20 111.00(18) . . ?
C15 C14 C20 112.41(18) . . ?
C16 C15 C14 108.76(18) . . ?
C16 C15 C2 113.71(18) . . ?
C14 C15 C2 111.85(18) . . ?
C15 C16 C17 112.66(19) . . ?
C18 C17 C19 118.9(2) . . ?
C18 C17 C16 109.5(2) . . ?
C19 C17 C16 107.41(19) . . ?
C23 C19 O5 57.65(14) . . ?
C23 C19 C20 118.3(2) . . ?
O5 C19 C20 113.45(19) . . ?
C23 C19 C17 127.4(2) . . ?
O5 C19 C17 117.57(19) . . ?
C20 C19 C17 110.90(19) . . ?
C19 C20 C21 112.53(19) . . ?
C19 C20 C14 111.32(18) . . ?
C21 C20 C14 108.37(19) . . ?
C22 C21 C20 116.3(2) . . ?
O6 C22 O7 118.0(2) . . ?
O6 C22 C21 123.6(2) . . ?
O7 C22 C21 118.4(2) . . ?
O7 C23 O5 115.9(2) . . ?
O7 C23 C19 120.2(2) . . ?
O5 C23 C19 61.23(14) . . ?
O7 C23 C24 105.55(19) . . ?
O5 C23 C24 118.5(2) . . ?
C19 C23 C24 128.9(2) . . ?
C23 C24 C25 109.3(2) . . ?
C23 C24 C26 112.6(2) . . ?
C25 C24 C26 110.3(2) . . ?
C27 C26 C24 113.7(2) . . ?
C28 C27 C26 109.7(2) . . ?
O8 C28 O9 123.4(3) . . ?
O8 C28 C27 124.8(3) . . ?
O9 C28 C27 111.8(2) . . ?
C6 O1 C5 116.7(2) . . ?
C12 O3 C11 117.7(2) . . ?
C23 O5 C19 61.11(15) . . ?
C22 O7 C23 123.09(18) . . ?
C28 O9 C29 115.2(3) . . ?

loop_
_geom_bond_atom_site_label_1
_geom_bond_atom_site_label_2
_geom_bond_distance
_geom_bond_site_symmetry_2
_geom_bond_publ_flag
C1 C2 1.543(3) . ?
C2 C3 1.544(3) . ?
C2 C9 1.553(3) . ?
C2 C15 1.564(3) . ?
C3 C4 1.526(4) . ?
C4 C5 1.509(4) . ?
C5 O1 1.457(3) . ?
C5 C8 1.515(3) . ?
C6 O2 1.201(4) . ?
C6 O1 1.347(4) . ?
C6 C7 1.501(5) . ?
C8 C9 1.537(3) . ?
C9 C10 1.534(3) . ?
C10 C11 1.518(3) . ?
C11 O3 1.461(3) . ?
C11 C14 1.532(3) . ?
C12 O4 1.211(4) . ?
C12 O3 1.352(3) . ?
C12 C13 1.485(5) . ?
C14 C15 1.540(3) . ?
C14 C20 1.550(3) . ?
C15 C16 1.535(3) . ?
C16 C17 1.544(3) . ?
C17 C18 1.524(3) . ?
C17 C19 1.529(3) . ?
C19 C23 1.478(3) . ?
C19 O5 1.480(3) . ?
C19 C20 1.514(3) . ?
C20 C21 1.534(3) . ?
C21 C22 1.492(3) . ?
C22 O6 1.205(3) . ?
C22 O7 1.346(3) . ?
C23 O7 1.425(3) . ?
C23 O5 1.426(3) . ?
C23 C24 1.518(3) . ?
C24 C25 1.527(4) . ?
C24 C26 1.536(3) . ?
C26 C27 1.529(4) . ?
C27 C28 1.508(4) . ?
C28 O8 1.194(4) . ?
C28 O9 1.337(4) . ?
C29 O9 1.453(4) . ?
